data_4075573
loop_
_publ_author_name
'Wang, Jian-Qiang'
'Herberhold, Max'
'Jin, Guo-Xin'

_publ_section_title
;
 Formation of Cup-Shaped Metallic Clusters via B&#x2212;H Activation at
 the B(3)/B(6) Site of anortho-Carborane-1,2-dichalcogenolato Ligand
;
_journal_issue 14
_journal_name_full Organometallics
_journal_page_first 3508
_journal_paper_doi 10.1021/om060381a
_journal_volume 25
_journal_year 2006
_chemical_formula_sum 'C21 H39 B9 Ir2 O S2'
_chemical_formula_weight 853.33
_chemical_name_systematic
; 
 ? 
;
_space_group_IT_number 2
_symmetry_cell_setting triclinic
_symmetry_space_group_name_Hall '-P 1'
_symmetry_space_group_name_H-M 'P -1'
_atom_sites_solution_hydrogens geom
_atom_sites_solution_primary direct
_atom_sites_solution_secondary difmap
_audit_creation_method SHELXL-97
_cell_angle_alpha 107.244(4)
_cell_angle_beta 96.233(5)
_cell_angle_gamma 115.175(5)
_cell_formula_units_Z 2
_cell_length_a 10.992(5)
_cell_length_b 11.339(5)
_cell_length_c 13.260(6)
_cell_measurement_reflns_used 836
_cell_measurement_temperature 293(2)
_cell_measurement_theta_max 27.110
_cell_measurement_theta_min 2.321
_cell_volume 1374.8(11)
_computing_cell_refinement 'Bruker SMART'
_computing_data_collection 'Bruker SMART'
_computing_data_reduction 'Bruker SHELXTL'
_computing_molecular_graphics 'Bruker SHELXTL'
_computing_publication_material 'Bruker SHELXTL'
_computing_structure_refinement 'SHELXL-97 (Sheldrick, 1997)'
_computing_structure_solution 'SHELXS-97 (Sheldrick, 1990)'
_diffrn_ambient_temperature 293(2)
_diffrn_measured_fraction_theta_full 0.982
_diffrn_measured_fraction_theta_max 0.982
_diffrn_measurement_device_type 'CCD area detector'
_diffrn_measurement_method 'phi and omega scans'
_diffrn_radiation_monochromator graphite
_diffrn_radiation_source 'fine-focus sealed tube'
_diffrn_radiation_type MoK\a
_diffrn_radiation_wavelength 0.71073
_diffrn_reflns_av_R_equivalents 0.0286
_diffrn_reflns_av_sigmaI/netI 0.0407
_diffrn_reflns_limit_h_max 8
_diffrn_reflns_limit_h_min -13
_diffrn_reflns_limit_k_max 13
_diffrn_reflns_limit_k_min -13
_diffrn_reflns_limit_l_max 15
_diffrn_reflns_limit_l_min -15
_diffrn_reflns_number 5789
_diffrn_reflns_theta_full 25.01
_diffrn_reflns_theta_max 25.01
_diffrn_reflns_theta_min 2.13
_exptl_absorpt_coefficient_mu 9.837
_exptl_absorpt_correction_T_max 0.5067
_exptl_absorpt_correction_T_min 0.2437
_exptl_absorpt_correction_type multi-scan
_exptl_absorpt_process_details sadabs
_exptl_crystal_colour red
_exptl_crystal_density_diffrn 2.061
_exptl_crystal_density_method 'not measured'
_exptl_crystal_description block
_exptl_crystal_F_000 808
_exptl_crystal_size_max 0.20
_exptl_crystal_size_mid 0.12
_exptl_crystal_size_min 0.08
_refine_diff_density_max 2.236
_refine_diff_density_min -3.184
_refine_diff_density_rms 0.237
_refine_ls_extinction_method none
_refine_ls_goodness_of_fit_ref 1.000
_refine_ls_hydrogen_treatment mixed
_refine_ls_matrix_type full
_refine_ls_number_parameters 334
_refine_ls_number_reflns 4772
_refine_ls_number_restraints 0
_refine_ls_restrained_S_all 1.000
_refine_ls_R_factor_all 0.0506
_refine_ls_R_factor_gt 0.0396
_refine_ls_shift/su_max 0.003
_refine_ls_shift/su_mean 0.000
_refine_ls_structure_factor_coef Fsqd
_refine_ls_weighting_details 'calc w=1/[\s^2^(Fo^2^)+(0.0712P)^2^+0.0000P] where P=(Fo^2^+2Fc^2^)/3'
_refine_ls_weighting_scheme calc
_refine_ls_wR_factor_gt 0.0994
_refine_ls_wR_factor_ref 0.1051
_reflns_number_gt 3848
_reflns_number_total 4772
_reflns_threshold_expression >2sigma(I)
_cod_data_source_file om060381asi20060503_041357.cif
_cod_data_source_block f50618b
_cod_depositor_comments
;
The following automatic conversions were performed:

'_symmetry_cell_setting' value 'Triclinic' changed to 'triclinic'
according to /home/saulius/struct/CIF-dictionaries/cif_core.dic
dictionary named 'cif_core.dic' version 2.4.1 from 2010-06-29.

Automatic conversion script
Id: cif_fix_values 1715 2011-07-08 13:25:40Z adriana 
;
_cod_original_cell_volume 1374.9(10)
_cod_original_sg_symbol_H-M 'P-1   '
_cod_database_code 4075573

loop_
_symmetry_equiv_pos_as_xyz
'x, y, z'
'-x, -y, -z'

loop_
_atom_site_label
_atom_site_type_symbol
_atom_site_fract_x
_atom_site_fract_y
_atom_site_fract_z
_atom_site_U_iso_or_equiv
_atom_site_adp_type
_atom_site_occupancy
_atom_site_symmetry_multiplicity
_atom_site_calc_flag
_atom_site_refinement_flags
Ir1 Ir 0.13360(3) 0.66849(3) 0.27449(3) 0.02720(12) Uani 1 1 d .
Ir2 Ir -0.01378(3) 0.79459(3) 0.22376(3) 0.02681(12) Uani 1 1 d .
S1 S -0.0609(2) 0.5687(2) 0.12246(17) 0.0289(5) Uani 1 1 d .
S2 S -0.0306(2) 0.7068(2) 0.36108(17) 0.0306(5) Uani 1 1 d .
B4 B -0.3529(11) 0.3655(12) 0.1009(9) 0.037(2) Uani 1 1 d .
H4 H -0.3699 0.3643 0.0173 0.044 Uiso 1 1 calc R
B5 B -0.2508(12) 0.2873(11) 0.1317(10) 0.040(3) Uani 1 1 d .
H5 H -0.2242 0.2223 0.0680 0.047 Uiso 1 1 calc R
B6 B -0.1298(12) 0.4030(12) 0.2588(10) 0.040(3) Uani 1 1 d .
B7 B -0.3231(12) 0.4926(12) 0.3273(9) 0.044(3) Uani 1 1 d .
H7 H -0.3210 0.5769 0.3964 0.053 Uiso 1 1 calc R
B8 B -0.4564(12) 0.3695(12) 0.1993(10) 0.043(3) Uani 1 1 d .
H8 H -0.5429 0.3906 0.1790 0.051 Uiso 1 1 calc R
B9 B -0.4189(13) 0.2303(13) 0.1500(10) 0.048(3) Uani 1 1 d .
H9 H -0.5047 0.1253 0.0965 0.057 Uiso 1 1 calc R
B10 B -0.2803(13) 0.2525(12) 0.2508(11) 0.050(3) Uani 1 1 d .
H10 H -0.2776 0.1621 0.2639 0.060 Uiso 1 1 calc R
B11 B -0.2188(13) 0.4167(12) 0.3593(10) 0.043(3) Uani 1 1 d .
H11 H -0.1703 0.4365 0.4438 0.052 Uiso 1 1 calc R
B12 B -0.3970(14) 0.3130(13) 0.2968(10) 0.053(3) Uani 1 1 d .
H12 H -0.4673 0.2638 0.3424 0.064 Uiso 1 1 calc R
C1 C -0.1931(10) 0.4610(9) 0.1728(7) 0.031(2) Uani 1 1 d .
C2 C -0.1776(9) 0.5329(9) 0.2969(6) 0.0300(19) Uani 1 1 d .
C3 C 0.0585(13) 0.3588(13) 0.3160(9) 0.057(3) Uani 1 1 d .
H3A H -0.0007 0.3149 0.3567 0.086 Uiso 1 1 calc R
H3B H 0.1526 0.4176 0.3620 0.086 Uiso 1 1 calc R
H3C H 0.0558 0.2875 0.2533 0.086 Uiso 1 1 calc R
C4 C 0.2784(11) 0.7308(11) 0.1802(8) 0.042(2) Uani 1 1 d .
H4A H 0.2360 0.7194 0.1066 0.051 Uiso 1 1 calc R
C5 C 0.2636(10) 0.6073(10) 0.1899(8) 0.040(2) Uani 1 1 d .
H5A H 0.2121 0.5239 0.1216 0.048 Uiso 1 1 calc R
C6 C 0.3679(13) 0.5977(13) 0.2657(10) 0.061(3) Uani 1 1 d .
H6A H 0.4500 0.6162 0.2387 0.073 Uiso 1 1 calc R
H6B H 0.3279 0.5021 0.2632 0.073 Uiso 1 1 calc R
C7 C 0.4131(13) 0.6972(13) 0.3835(10) 0.065(3) Uani 1 1 d .
H7A H 0.4998 0.7812 0.3962 0.078 Uiso 1 1 calc R
H7B H 0.4301 0.6524 0.4313 0.078 Uiso 1 1 calc R
C8 C 0.3009(10) 0.7396(11) 0.4119(7) 0.041(2) Uani 1 1 d .
H8A H 0.2715 0.7227 0.4757 0.049 Uiso 1 1 calc R
C9 C 0.2999(10) 0.8571(10) 0.3992(7) 0.040(2) Uani 1 1 d .
H9A H 0.2689 0.9069 0.4553 0.048 Uiso 1 1 calc R
C10 C 0.3997(10) 0.9493(11) 0.3527(8) 0.046(3) Uani 1 1 d .
H10A H 0.4918 1.0023 0.4042 0.055 Uiso 1 1 calc R
H10B H 0.3709 1.0163 0.3439 0.055 Uiso 1 1 calc R
C11 C 0.4087(11) 0.8662(11) 0.2414(8) 0.046(2) Uani 1 1 d .
H11A H 0.4277 0.9234 0.1974 0.055 Uiso 1 1 calc R
H11B H 0.4860 0.8471 0.2534 0.055 Uiso 1 1 calc R
C12 C 0.0885(10) 0.9728(9) 0.1736(8) 0.034(2) Uani 1 1 d .
C13 C 0.0667(9) 1.0223(9) 0.2784(8) 0.034(2) Uani 1 1 d .
C14 C -0.0789(12) 0.9533(10) 0.2676(8) 0.043(2) Uani 1 1 d .
C15 C -0.1521(10) 0.8562(11) 0.1540(8) 0.038(2) Uani 1 1 d .
C16 C -0.0441(9) 0.8713(10) 0.0963(7) 0.034(2) Uani 1 1 d .
C17 C 0.2233(11) 1.0270(11) 0.1461(10) 0.052(3) Uani 1 1 d .
H17A H 0.2872 1.1190 0.2004 0.079 Uiso 1 1 calc R
H17B H 0.2091 1.0328 0.0754 0.079 Uiso 1 1 calc R
H17C H 0.2612 0.9645 0.1447 0.079 Uiso 1 1 calc R
C18 C 0.1764(12) 1.1391(11) 0.3809(9) 0.055(3) Uani 1 1 d .
H18A H 0.1715 1.2243 0.3913 0.083 Uiso 1 1 calc R
H18B H 0.2672 1.1539 0.3737 0.083 Uiso 1 1 calc R
H18C H 0.1604 1.1137 0.4430 0.083 Uiso 1 1 calc R
C19 C -0.1521(12) 0.9746(12) 0.3555(9) 0.053(3) Uani 1 1 d .
H19A H -0.0841 1.0352 0.4252 0.080 Uiso 1 1 calc R
H19B H -0.2119 0.8851 0.3583 0.080 Uiso 1 1 calc R
H19C H -0.2071 1.0169 0.3392 0.080 Uiso 1 1 calc R
C20 C -0.3038(10) 0.7716(12) 0.1059(10) 0.058(3) Uani 1 1 d .
H20A H -0.3392 0.8278 0.0855 0.087 Uiso 1 1 calc R
H20B H -0.3472 0.7401 0.1587 0.087 Uiso 1 1 calc R
H20C H -0.3243 0.6914 0.0421 0.087 Uiso 1 1 calc R
C21 C -0.0676(11) 0.7990(11) -0.0209(8) 0.044(2) Uani 1 1 d .
H21A H -0.0290 0.8674 -0.0533 0.067 Uiso 1 1 calc R
H21B H -0.1661 0.7410 -0.0552 0.067 Uiso 1 1 calc R
H21C H -0.0232 0.7412 -0.0313 0.067 Uiso 1 1 calc R
O1 O 0.0108(7) 0.4427(7) 0.2805(6) 0.0509(19) Uani 1 1 d .
H1 H -0.388(10) 0.469(11) 0.197(8) 0.05(3) Uiso 1 1 d .

loop_
_atom_site_aniso_label
_atom_site_aniso_U_11
_atom_site_aniso_U_22
_atom_site_aniso_U_33
_atom_site_aniso_U_23
_atom_site_aniso_U_13
_atom_site_aniso_U_12
Ir1 0.0266(2) 0.0227(2) 0.0288(2) 0.00978(14) 0.00640(15) 0.00914(16)
Ir2 0.0266(2) 0.0212(2) 0.0300(2) 0.01006(14) 0.00793(15) 0.00906(16)
S1 0.0328(12) 0.0246(11) 0.0263(11) 0.0091(9) 0.0100(9) 0.0112(10)
S2 0.0334(12) 0.0255(11) 0.0260(11) 0.0077(9) 0.0103(9) 0.0091(10)
B4 0.034(6) 0.034(6) 0.038(6) 0.012(5) 0.013(5) 0.012(5)
B5 0.038(6) 0.024(6) 0.053(7) 0.012(5) 0.012(5) 0.014(5)
B6 0.036(7) 0.038(7) 0.047(7) 0.021(5) 0.006(5) 0.017(6)
B7 0.041(7) 0.032(6) 0.039(6) 0.006(5) 0.019(5) 0.005(5)
B8 0.031(6) 0.028(6) 0.052(7) 0.007(5) 0.015(5) 0.004(5)
B9 0.043(7) 0.031(6) 0.051(7) 0.009(5) 0.010(6) 0.006(5)
B10 0.051(8) 0.028(6) 0.064(8) 0.026(6) 0.009(6) 0.010(6)
B11 0.045(7) 0.036(7) 0.041(6) 0.024(5) 0.014(5) 0.005(6)
B12 0.059(8) 0.037(7) 0.046(7) 0.017(6) 0.028(6) 0.004(6)
C1 0.038(5) 0.023(5) 0.029(4) 0.006(4) 0.013(4) 0.014(4)
C2 0.032(5) 0.024(5) 0.021(4) 0.006(3) 0.010(4) 0.003(4)
C3 0.070(8) 0.062(8) 0.055(7) 0.031(6) 0.010(6) 0.041(7)
C4 0.045(6) 0.044(6) 0.030(5) 0.013(4) 0.013(4) 0.015(5)
C5 0.031(5) 0.035(6) 0.051(6) 0.009(4) 0.015(4) 0.018(5)
C6 0.068(8) 0.067(8) 0.088(9) 0.039(7) 0.039(7) 0.056(7)
C7 0.054(7) 0.061(8) 0.073(8) 0.028(7) -0.009(6) 0.025(7)
C8 0.034(5) 0.052(6) 0.034(5) 0.023(5) 0.001(4) 0.015(5)
C9 0.031(5) 0.044(6) 0.027(5) 0.005(4) -0.004(4) 0.011(5)
C10 0.037(6) 0.039(6) 0.043(6) 0.009(5) -0.005(5) 0.009(5)
C11 0.042(6) 0.043(6) 0.054(6) 0.027(5) 0.012(5) 0.017(5)
C12 0.033(5) 0.027(5) 0.046(5) 0.022(4) 0.013(4) 0.013(4)
C13 0.028(5) 0.017(4) 0.056(6) 0.017(4) 0.009(4) 0.008(4)
C14 0.069(8) 0.038(6) 0.041(5) 0.021(5) 0.020(5) 0.037(6)
C15 0.027(5) 0.045(6) 0.057(6) 0.031(5) 0.018(4) 0.020(5)
C16 0.031(5) 0.034(5) 0.041(5) 0.026(4) 0.011(4) 0.012(4)
C17 0.046(7) 0.044(7) 0.075(8) 0.037(6) 0.023(6) 0.018(6)
C18 0.055(7) 0.028(6) 0.060(7) 0.004(5) -0.008(6) 0.014(5)
C19 0.062(8) 0.050(7) 0.056(7) 0.018(5) 0.027(6) 0.033(6)
C20 0.029(6) 0.057(7) 0.071(8) 0.019(6) 0.007(5) 0.011(5)
C21 0.050(6) 0.040(6) 0.042(6) 0.019(5) 0.008(5) 0.020(5)
O1 0.045(4) 0.036(4) 0.074(5) 0.033(4) 0.010(4) 0.015(4)

loop_
_atom_type_symbol
_atom_type_description
_atom_type_scat_dispersion_real
_atom_type_scat_dispersion_imag
_atom_type_scat_source
C C 0.0033 0.0016 'International Tables Vol C Tables 4.2.6.8 and 6.1.1.4'
H H 0.0000 0.0000 'International Tables Vol C Tables 4.2.6.8 and 6.1.1.4'
B B 0.0013 0.0007 'International Tables Vol C Tables 4.2.6.8 and 6.1.1.4'
O O 0.0106 0.0060 'International Tables Vol C Tables 4.2.6.8 and 6.1.1.4'
S S 0.1246 0.1234 'International Tables Vol C Tables 4.2.6.8 and 6.1.1.4'
Ir Ir -1.4442 7.9887 'International Tables Vol C Tables 4.2.6.8 and 6.1.1.4'

loop_
_geom_angle_atom_site_label_1
_geom_angle_atom_site_label_2
_geom_angle_atom_site_label_3
_geom_angle
C8 Ir1 C5 81.5(4)
C8 Ir1 C9 38.3(4)
C5 Ir1 C9 95.9(4)
C8 Ir1 C4 90.4(4)
C5 Ir1 C4 37.9(4)
C9 Ir1 C4 80.4(4)
C8 Ir1 S1 174.7(3)
C5 Ir1 S1 97.9(3)
C9 Ir1 S1 146.8(3)
C4 Ir1 S1 92.4(3)
C8 Ir1 S2 101.3(3)
C5 Ir1 S2 173.0(3)
C9 Ir1 S2 90.1(3)
C4 Ir1 S2 147.6(3)
S1 Ir1 S2 78.68(8)
C8 Ir1 O1 93.6(3)
C5 Ir1 O1 91.1(3)
C9 Ir1 O1 128.7(3)
C4 Ir1 O1 127.4(3)
S1 Ir1 O1 81.11(18)
S2 Ir1 O1 82.35(19)
C8 Ir1 Ir2 130.8(3)
C5 Ir1 Ir2 129.2(3)
C9 Ir1 Ir2 95.0(3)
C4 Ir1 Ir2 96.3(3)
S1 Ir1 Ir2 53.32(6)
S2 Ir1 Ir2 53.40(6)
O1 Ir1 Ir2 118.78(17)
C15 Ir2 C14 39.6(4)
C15 Ir2 C16 39.4(3)
C14 Ir2 C16 65.0(3)
C15 Ir2 C12 65.2(3)
C14 Ir2 C12 63.9(4)
C16 Ir2 C12 38.3(3)
C15 Ir2 S1 113.3(3)
C14 Ir2 S1 150.2(3)
C16 Ir2 S1 101.9(3)
C12 Ir2 S1 123.2(3)
C15 Ir2 S2 127.9(3)
C14 Ir2 S2 106.4(3)
C16 Ir2 S2 167.1(2)
C12 Ir2 S2 148.4(3)
S1 Ir2 S2 80.92(8)
C15 Ir2 Ir1 168.4(3)
C14 Ir2 Ir1 151.8(3)
C16 Ir2 Ir1 136.4(2)
C12 Ir2 Ir1 118.7(2)
S1 Ir2 Ir1 55.20(6)
S2 Ir2 Ir1 55.25(6)
C1 S1 Ir2 103.7(3)
C1 S1 Ir1 99.0(3)
Ir2 S1 Ir1 71.48(6)
C2 S2 Ir2 103.8(3)
C2 S2 Ir1 99.3(3)
Ir2 S2 Ir1 71.35(6)
C1 B4 H1 87(3)
C1 B4 B9 103.6(8)
H1 B4 B9 92(4)
C1 B4 B5 59.0(6)
H1 B4 B5 123(3)
B9 B4 B5 59.5(7)
C1 B4 B8 105.4(7)
H1 B4 B8 35(3)
B9 B4 B8 58.9(6)
B5 B4 B8 108.1(8)
C1 B5 B6 59.4(6)
C1 B5 B9 100.5(7)
B6 B5 B9 108.4(9)
C1 B5 B10 103.5(8)
B6 B5 B10 60.2(7)
B9 B5 B10 61.1(7)
C1 B5 B4 55.2(6)
B6 B5 B4 107.1(7)
B9 B5 B4 59.3(6)
B10 B5 B4 108.2(8)
O1 B6 C1 117.9(9)
O1 B6 C2 118.4(9)
C1 B6 C2 54.2(5)
O1 B6 B11 124.3(9)
C1 B6 B11 102.6(8)
C2 B6 B11 58.2(6)
O1 B6 B5 124.1(10)
C1 B6 B5 58.2(6)
C2 B6 B5 102.2(7)
B11 B6 B5 109.1(8)
O1 B6 B10 133.7(9)
C1 B6 B10 102.8(8)
C2 B6 B10 102.5(8)
B11 B6 B10 60.5(7)
B5 B6 B10 60.5(7)
C2 B7 H1 85(3)
C2 B7 B12 104.1(8)
H1 B7 B12 93(3)
C2 B7 B11 59.5(6)
H1 B7 B11 122(3)
B12 B7 B11 59.1(7)
C2 B7 B8 105.4(7)
H1 B7 B8 35(3)
B12 B7 B8 60.2(7)
B11 B7 B8 108.6(8)
B9 B8 B12 62.3(7)
B9 B8 B7 106.0(9)
B12 B8 B7 57.6(7)
B9 B8 B4 58.3(6)
B12 B8 B4 105.9(8)
B7 B8 B4 102.2(8)
B4 B9 B5 61.2(7)
B4 B9 B8 62.8(7)
B5 B9 B8 112.6(8)
B4 B9 B10 108.8(8)
B5 B9 B10 60.0(7)
B8 B9 B10 109.7(9)
B4 B9 B12 107.1(8)
B5 B9 B12 106.6(9)
B8 B9 B12 59.5(7)
B10 B9 B12 58.8(7)
B6 B10 B11 59.2(6)
B6 B10 B5 59.3(6)
B11 B10 B5 107.1(8)
B6 B10 B12 105.9(8)
B11 B10 B12 58.6(7)
B5 B10 B12 108.1(8)
B6 B10 B9 105.9(8)
B11 B10 B9 107.7(9)
B5 B10 B9 58.9(7)
B12 B10 B9 61.7(7)
C2 B11 B12 100.3(8)
C2 B11 B6 60.3(6)
B12 B11 B6 108.6(8)
C2 B11 B10 103.9(8)
B12 B11 B10 61.0(7)
B6 B11 B10 60.3(7)
C2 B11 B7 54.7(6)
B12 B11 B7 59.0(7)
B6 B11 B7 107.2(8)
B10 B11 B7 107.6(8)
B7 B12 B11 61.9(7)
B7 B12 B10 109.5(8)
B11 B12 B10 60.4(7)
B7 B12 B8 62.2(7)
B11 B12 B8 112.4(8)
B10 B12 B8 109.2(9)
B7 B12 B9 106.3(8)
B11 B12 B9 107.2(9)
B10 B12 B9 59.5(7)
B8 B12 B9 58.2(7)
C2 C1 B4 112.9(7)
C2 C1 B5 113.3(7)
B4 C1 B5 65.8(7)
C2 C1 B6 63.9(6)
B4 C1 B6 118.5(8)
B5 C1 B6 62.4(6)
C2 C1 S1 113.8(6)
B4 C1 S1 121.4(7)
B5 C1 S1 121.4(6)
B6 C1 S1 112.8(7)
C1 C2 B7 113.9(7)
C1 C2 B11 111.7(7)
B7 C2 B11 65.8(7)
C1 C2 B6 62.0(6)
B7 C2 B6 117.5(8)
B11 C2 B6 61.5(6)
C1 C2 S2 113.3(6)
B7 C2 S2 122.2(6)
B11 C2 S2 121.8(6)
B6 C2 S2 112.9(6)
C5 C4 C11 120.5(9)
C5 C4 Ir1 70.3(5)
C11 C4 Ir1 114.7(7)
C4 C5 C6 125.0(10)
C4 C5 Ir1 71.8(5)
C6 C5 Ir1 111.0(7)
C5 C6 C7 114.9(8)
C6 C7 C8 111.4(9)
C9 C8 C7 122.0(9)
C9 C8 Ir1 71.6(5)
C7 C8 Ir1 113.9(7)
C8 C9 C10 124.6(9)
C8 C9 Ir1 70.1(5)
C10 C9 Ir1 112.4(6)
C9 C10 C11 113.0(8)
C4 C11 C10 112.5(9)
C13 C12 C16 108.7(8)
C13 C12 C17 125.9(9)
C16 C12 C17 125.2(9)
C13 C12 Ir2 70.7(5)
C16 C12 Ir2 70.0(5)
C17 C12 Ir2 129.8(7)
C14 C13 C12 108.3(8)
C14 C13 C18 125.1(9)
C12 C13 C18 126.3(9)
C13 C14 C15 109.1(8)
C13 C14 C19 127.5(10)
C15 C14 C19 123.4(10)
C13 C14 Ir2 72.0(5)
C15 C14 Ir2 70.0(5)
C19 C14 Ir2 124.8(7)
C16 C15 C14 105.8(8)
C16 C15 C20 127.1(9)
C14 C15 C20 126.8(9)
C16 C15 Ir2 71.0(5)
C14 C15 Ir2 70.4(5)
C20 C15 Ir2 127.5(8)
C12 C16 C15 108.2(8)
C12 C16 C21 125.9(8)
C15 C16 C21 125.9(9)
C12 C16 Ir2 71.7(5)
C15 C16 Ir2 69.6(5)
C21 C16 Ir2 126.0(7)
B6 O1 C3 119.4(8)
B6 O1 Ir1 108.5(6)
C3 O1 Ir1 131.5(7)

loop_
_geom_bond_atom_site_label_1
_geom_bond_atom_site_label_2
_geom_bond_distance
Ir1 C8 2.119(9)
Ir1 C5 2.124(9)
Ir1 C9 2.138(9)
Ir1 C4 2.144(10)
Ir1 S1 2.360(2)
Ir1 S2 2.363(2)
Ir1 O1 2.364(7)
Ir1 Ir2 2.7250(9)
Ir2 C15 2.153(9)
Ir2 C14 2.158(9)
Ir2 C16 2.173(8)
Ir2 C12 2.195(9)
Ir2 S1 2.305(2)
Ir2 S2 2.309(2)
S1 C1 1.798(9)
S2 C2 1.795(9)
B4 C1 1.604(14)
B4 H1 1.66(10)
B4 B9 1.746(16)
B4 B5 1.780(16)
B4 B8 1.824(15)
B5 C1 1.674(13)
B5 B6 1.747(16)
B5 B9 1.751(17)
B5 B10 1.769(17)
B6 O1 1.382(13)
B6 C1 1.696(14)
B6 C2 1.725(14)
B6 B11 1.745(17)
B6 B10 1.764(17)
B7 C2 1.598(14)
B7 H1 1.70(9)
B7 B12 1.733(16)
B7 B11 1.785(18)
B7 B8 1.815(16)
B8 B9 1.757(16)
B8 B12 1.781(19)
B9 B10 1.790(17)
B9 B12 1.830(17)
B10 B11 1.768(17)
B10 B12 1.778(19)
B11 C2 1.687(13)
B11 B12 1.736(18)
C1 C2 1.558(11)
C3 O1 1.427(11)
C4 C5 1.386(13)
C4 C11 1.485(14)
C5 C6 1.503(14)
C6 C7 1.506(16)
C7 C8 1.546(15)
C8 C9 1.397(13)
C9 C10 1.493(14)
C10 C11 1.536(14)
C12 C13 1.425(13)
C12 C16 1.432(13)
C12 C17 1.477(13)
C13 C14 1.418(14)
C13 C18 1.508(13)
C14 C15 1.460(14)
C14 C19 1.505(14)
C15 C16 1.458(12)
C15 C20 1.467(13)
C16 C21 1.460(13)
